data_2312956
loop_
_publ_author_name
'Mohana, Marimuthu'
'Sangavi, Marimuthu'
'Butcher, Ray J.'

_publ_section_title
;
 Crystal structures and supramolecular and Hirshfeld surface analysis of
 three novel 2,4,6-triaminopyrimidine salts.
;
_journal_coeditor_code EF3075
_journal_issue 9
_journal_name_full 'Acta crystallographica. Section C, Structural chemistry'
_journal_page_first 513
_journal_page_last 523
_journal_paper_doi 10.1107/S2053229626007655
_journal_volume 82
_journal_year 2026
_chemical_formula_iupac 'C4 H8 N5 +, C8 H6 N O4 -, H2 O'
_chemical_formula_moiety 'C4 H8 N5 +, C8 H6 N O4 -, H2 O'
_chemical_formula_sum 'C12 H16 N6 O5'
_chemical_formula_weight 324.31
_chemical_name_common
;
2,4,6-Triaminopyrimidin-1-ium 5-aminoisophthalate monohydrate
;
_chemical_name_systematic
;
2,4,6-Triaminopyrimidin-1-ium 5-aminobenzene-1,3-dicarboxylate monohydrate
;
_space_group_crystal_system monoclinic
_space_group_IT_number 14
_space_group_name_Hall '-P 2yn'
_space_group_name_H-M_alt 'P 1 21/n 1'
_atom_sites_solution_hydrogens mixed
_atom_sites_solution_primary direct
_atom_sites_solution_secondary difmap
_audit_creation_method SHELXL-2025/1
_cell_angle_alpha 90
_cell_angle_beta 97.410(2)
_cell_angle_gamma 90
_cell_formula_units_Z 4
_cell_length_a 10.1965(7)
_cell_length_b 12.9814(9)
_cell_length_c 10.5609(8)
_cell_measurement_reflns_used 9832
_cell_measurement_temperature 120(2)
_cell_measurement_theta_max 66.550
_cell_measurement_theta_min 4.372
_cell_volume 1386.22(17)
_computing_cell_refinement
;
SAINT (Bruker, 2014)
;
_computing_data_collection
;
APEX2 (Bruker, 2014)
;
_computing_data_reduction
;
SAINT (Bruker, 2014)
;
_computing_molecular_graphics
;
PLATON (Spek, 2020), Mercury (Macrae <i>et al.</i>, 2020)
and POVRay (Cason, 2004)
;
_computing_publication_material
;
PLATON (Spek, 2020) and publCIF (Westrip, 2010)
;
_computing_structure_refinement
;
SHELXL2025 (Sheldrick, 2015)
;
_computing_structure_solution
;
SHELXS97 (Sheldrick, 2008)
;
_diffrn_ambient_temperature 120(2)
_diffrn_measured_fraction_theta_full 0.985
_diffrn_measured_fraction_theta_max 0.985
_diffrn_measurement_device_type 'Bruker AXS Prospector CCD'
_diffrn_measurement_method 'omega and phi scans'
_diffrn_radiation_type CuK\a
_diffrn_radiation_wavelength 1.54178
_diffrn_reflns_av_R_equivalents 0.0311
_diffrn_reflns_av_unetI/netI 0.0265
_diffrn_reflns_limit_h_max 12
_diffrn_reflns_limit_h_min -12
_diffrn_reflns_limit_k_max 15
_diffrn_reflns_limit_k_min -15
_diffrn_reflns_limit_l_max 12
_diffrn_reflns_limit_l_min -12
_diffrn_reflns_number 13909
_diffrn_reflns_theta_full 66.473
_diffrn_reflns_theta_max 66.473
_diffrn_reflns_theta_min 5.427
_diffrn_source 'I-\m-S microsource X-ray tube'
_exptl_absorpt_coefficient_mu 1.052
_exptl_absorpt_correction_T_max 0.7528
_exptl_absorpt_correction_T_min 0.5800
_exptl_absorpt_correction_type multi-scan
_exptl_absorpt_process_details
;
(APEX2; Bruker, 2014)
;
_exptl_crystal_colour colourless
_exptl_crystal_density_diffrn 1.554
_exptl_crystal_description plate
_exptl_crystal_F_000 680
_exptl_crystal_size_max 0.300
_exptl_crystal_size_mid 0.200
_exptl_crystal_size_min 0.070
_refine_diff_density_max 0.224
_refine_diff_density_min -0.259
_refine_ls_extinction_coef 0.0014(2)
_refine_ls_extinction_expression Fc^*^=kFc[1+0.001xFc^2^\l^3^/sin(2\q)]^-1/4^
_refine_ls_extinction_method
;
SHELXL2025 (Sheldrick, 2015)
;
_refine_ls_goodness_of_fit_ref 1.069
_refine_ls_hydrogen_treatment mixed
_refine_ls_matrix_type full
_refine_ls_number_parameters 245
_refine_ls_number_reflns 2410
_refine_ls_number_restraints 0
_refine_ls_restrained_S_all 1.069
_refine_ls_R_factor_all 0.0326
_refine_ls_R_factor_gt 0.0317
_refine_ls_shift/su_max 0.000
_refine_ls_shift/su_mean 0.000
_refine_ls_structure_factor_coef Fsqd
_refine_ls_weighting_details 'w=1/[\s^2^(Fo^2^)+(0.0509P)^2^+0.5486P] where P=(Fo^2^+2Fc^2^)/3'
_refine_ls_weighting_scheme calc
_refine_ls_wR_factor_gt 0.0876
_refine_ls_wR_factor_ref 0.0888
_reflns_number_gt 2320
_reflns_number_total 2410
_reflns_threshold_expression 'I > 2\s(I)'
_cod_data_source_file ef3075sup1.cif
_cod_data_source_block II
_cod_original_sg_symbol_H-M 'P 21/n'
_cod_database_code 2312956
_shelx_space_group_comment
;
The symmetry employed for this shelxl refinement is uniquely defined
by the following loop, which should always be used as a source of
symmetry information in preference to the above space-group names.
They are only intended as comments.
;

loop_
_space_group_symop_operation_xyz
'x, y, z'
'-x+1/2, y+1/2, -z+1/2'
'-x, -y, -z'
'x-1/2, -y-1/2, z-1/2'

loop_
_atom_site_type_symbol
_atom_site_label
_atom_site_fract_x
_atom_site_fract_y
_atom_site_fract_z
_atom_site_U_iso_or_equiv
_atom_site_adp_type
_atom_site_calc_flag
_atom_site_occupancy
_atom_site_disorder_assembly
_atom_site_disorder_group
O O1W 0.85632(8) 0.11436(7) 0.59424(8) 0.0143(2) Uani d 1 . .
H H1H 0.7903(17) 0.0879(13) 0.6264(15) 0.021 Uiso d 1 . .
H H1I 0.8194(16) 0.1518(13) 0.5288(16) 0.021 Uiso d 1 . .
O O1A 0.56356(9) 0.49821(6) 0.65787(8) 0.0153(2) Uani d 1 . .
H H1G 0.6150(17) 0.5417(14) 0.6311(16) 0.023 Uiso d 1 . .
O O2A 0.68245(9) 0.38582(7) 0.55905(8) 0.0194(2) Uani d 1 . .
O O3A 0.63426(8) 0.01483(6) 0.64577(8) 0.0161(2) Uani d 1 . .
O O4A 0.46568(8) -0.04226(6) 0.74133(8) 0.0141(2) Uani d 1 . .
N N1A 0.24075(10) 0.28885(8) 0.86849(9) 0.0130(2) Uani d 1 . .
H H1EE 0.1942(16) 0.2344(13) 0.8906(14) 0.020 Uiso d 1 . .
H H1EF 0.1900(16) 0.3405(13) 0.8355(15) 0.020 Uiso d 1 . .
C C1A 0.51818(11) 0.32117(9) 0.67921(10) 0.0107(3) Uani d 1 . .
C C2A 0.55496(11) 0.21935(9) 0.66252(10) 0.0106(3) Uani d 1 . .
H H2A 0.626324 0.204343 0.615882 0.013 Uiso calc 1 . .
C C3A 0.48776(11) 0.13942(9) 0.71376(10) 0.0104(3) Uani d 1 . .
C C4A 0.38102(11) 0.16258(9) 0.77951(10) 0.0103(3) Uani d 1 . .
H H4A 0.333366 0.108296 0.813029 0.012 Uiso calc 1 . .
C C5A 0.34362(11) 0.26451(9) 0.79650(10) 0.0106(3) Uani d 1 . .
C C6A 0.41362(11) 0.34430(9) 0.74715(10) 0.0108(3) Uani d 1 . .
H H6A 0.390032 0.413984 0.759860 0.013 Uiso calc 1 . .
C C7A 0.59579(11) 0.40426(9) 0.62558(11) 0.0119(3) Uani d 1 . .
C C8A 0.53137(11) 0.02888(9) 0.69940(10) 0.0108(3) Uani d 1 . .
N N1B 0.72573(10) 0.83417(8) 0.56828(9) 0.0108(2) Uani d 1 . .
H H1B 0.6927(15) 0.8945(12) 0.5898(14) 0.013 Uiso d 1 . .
N N2B 0.71280(9) 0.65336(7) 0.58635(9) 0.0104(2) Uani d 1 . .
N N3B 0.58030(10) 0.75961(8) 0.68987(10) 0.0137(2) Uani d 1 . .
H H1C 0.5540(16) 0.8234(14) 0.7093(14) 0.021 Uiso d 1 . .
H H1D 0.5706(16) 0.7070(14) 0.7415(15) 0.021 Uiso d 1 . .
N N4B 0.87248(11) 0.91731(8) 0.45334(10) 0.0138(2) Uani d 1 . .
H H1 0.8533(16) 0.9755(14) 0.4899(15) 0.021 Uiso d 1 . .
H H1A 0.9467(17) 0.9136(13) 0.4212(15) 0.021 Uiso d 1 . .
N N5B 0.84614(10) 0.55090(8) 0.48063(10) 0.0136(2) Uani d 1 . .
H H5BA 0.8981(16) 0.5424(12) 0.4207(15) 0.016 Uiso d 1 . .
H H5BB 0.8029(16) 0.4992(13) 0.5030(15) 0.016 Uiso d 1 . .
C C1B 0.67472(11) 0.74743(9) 0.61445(11) 0.0099(3) Uani d 1 . .
C C2B 0.82640(11) 0.82827(9) 0.49436(10) 0.0104(3) Uani d 1 . .
C C3B 0.87164(11) 0.73257(9) 0.46535(10) 0.0111(3) Uani d 1 . .
H H3B 0.942701 0.725595 0.415978 0.013 Uiso calc 1 . .
C C4B 0.81094(11) 0.64566(9) 0.51001(10) 0.0102(3) Uani d 1 . .

loop_
_atom_site_aniso_label
_atom_site_aniso_U_11
_atom_site_aniso_U_22
_atom_site_aniso_U_33
_atom_site_aniso_U_12
_atom_site_aniso_U_13
_atom_site_aniso_U_23
O1W 0.0156(4) 0.0128(4) 0.0155(4) -0.0002(3) 0.0059(3) 0.0017(3)
O1A 0.0206(5) 0.0068(4) 0.0203(5) -0.0018(3) 0.0098(4) -0.0007(3)
O2A 0.0244(5) 0.0111(4) 0.0259(5) -0.0011(4) 0.0154(4) -0.0010(4)
O3A 0.0179(5) 0.0087(4) 0.0237(5) 0.0001(3) 0.0106(3) -0.0010(3)
O4A 0.0187(4) 0.0082(4) 0.0167(4) -0.0016(3) 0.0074(3) 0.0004(3)
N1A 0.0143(5) 0.0102(5) 0.0155(5) 0.0018(4) 0.0056(4) 0.0016(4)
C1A 0.0129(6) 0.0107(6) 0.0079(5) -0.0005(4) -0.0009(4) 0.0000(4)
C2A 0.0113(5) 0.0116(6) 0.0089(5) -0.0002(4) 0.0007(4) -0.0001(4)
C3A 0.0126(6) 0.0103(6) 0.0074(5) -0.0001(4) -0.0015(4) -0.0004(4)
C4A 0.0128(6) 0.0097(6) 0.0081(5) -0.0012(4) -0.0003(4) 0.0013(4)
C5A 0.0112(5) 0.0133(6) 0.0068(5) 0.0006(4) -0.0010(4) -0.0001(4)
C6A 0.0132(6) 0.0096(6) 0.0091(5) 0.0014(4) -0.0012(4) -0.0008(4)
C7A 0.0149(6) 0.0099(6) 0.0105(5) 0.0012(5) 0.0006(4) -0.0005(4)
C8A 0.0135(6) 0.0103(6) 0.0085(5) -0.0006(4) 0.0011(4) -0.0008(4)
N1B 0.0130(5) 0.0079(5) 0.0116(5) 0.0004(4) 0.0024(4) -0.0004(4)
N2B 0.0130(5) 0.0089(5) 0.0095(5) 0.0003(4) 0.0022(4) -0.0004(4)
N3B 0.0182(5) 0.0084(5) 0.0163(5) 0.0014(4) 0.0089(4) 0.0010(4)
N4B 0.0161(5) 0.0085(5) 0.0181(5) -0.0013(4) 0.0074(4) -0.0004(4)
N5B 0.0180(5) 0.0083(5) 0.0163(5) -0.0006(4) 0.0093(4) -0.0007(4)
C1B 0.0109(5) 0.0100(6) 0.0081(5) 0.0002(4) -0.0014(4) 0.0004(4)
C2B 0.0110(5) 0.0129(6) 0.0067(5) -0.0019(4) -0.0010(4) 0.0000(4)
C3B 0.0121(6) 0.0116(6) 0.0099(5) -0.0008(4) 0.0024(4) -0.0003(4)
C4B 0.0112(5) 0.0117(6) 0.0070(5) 0.0003(4) -0.0010(4) -0.0008(4)

loop_
_atom_type_symbol
_atom_type_description
_atom_type_scat_dispersion_real
_atom_type_scat_dispersion_imag
_atom_type_scat_source
C C 0.0181 0.0091 'International Tables Vol C Tables 4.2.6.8 and 6.1.1.4'
H H 0.0000 0.0000 'International Tables Vol C Tables 4.2.6.8 and 6.1.1.4'
N N 0.0311 0.0180 'International Tables Vol C Tables 4.2.6.8 and 6.1.1.4'
O O 0.0492 0.0322 'International Tables Vol C Tables 4.2.6.8 and 6.1.1.4'

loop_
_geom_angle_atom_site_label_1
_geom_angle_atom_site_label_2
_geom_angle_atom_site_label_3
_geom_angle_site_symmetry_1
_geom_angle_site_symmetry_3
_geom_angle
_geom_angle_publ_flag
H1H O1W H1I . . 104.5(15) ?
C7A O1A H1G . . 110.2(11) ?
C5A N1A H1EE . . 114.8(10) ?
C5A N1A H1EF . . 113.2(10) ?
H1EE N1A H1EF . . 113.2(14) ?
C2A C1A C6A . . 120.46(11) ?
C2A C1A C7A . . 118.28(10) ?
C6A C1A C7A . . 121.24(11) ?
C3A C2A C1A . . 120.34(11) ?
C3A C2A H2A . . 119.8 ?
C1A C2A H2A . . 119.8 ?
C2A C3A C4A . . 119.16(11) ?
C2A C3A C8A . . 120.12(10) ?
C4A C3A C8A . . 120.72(10) ?
C5A C4A C3A . . 120.76(11) ?
C5A C4A H4A . . 119.6 ?
C3A C4A H4A . . 119.6 ?
C4A C5A C6A . . 119.62(11) ?
C4A C5A N1A . . 121.14(11) ?
C6A C5A N1A . . 119.16(11) ?
C1A C6A C5A . . 119.64(11) ?
C1A C6A H6A . . 120.2 ?
C5A C6A H6A . . 120.2 ?
O2A C7A O1A . . 123.55(11) ?
O2A C7A C1A . . 122.35(11) ?
O1A C7A C1A . . 114.09(10) ?
O4A C8A O3A . . 124.18(11) ?
O4A C8A C3A . . 119.00(10) ?
O3A C8A C3A . . 116.82(10) ?
C1B N1B C2B . . 120.57(10) ?
C1B N1B H1B . . 117.5(10) ?
C2B N1B H1B . . 121.9(10) ?
C1B N2B C4B . . 117.18(10) ?
C1B N3B H1C . . 120.2(10) ?
C1B N3B H1D . . 114.9(10) ?
H1C N3B H1D . . 120.4(14) ?
C2B N4B H1 . . 119.4(11) ?
C2B N4B H1A . . 115.9(11) ?
H1 N4B H1A . . 118.1(15) ?
C4B N5B H5BA . . 119.2(10) ?
C4B N5B H5BB . . 119.9(11) ?
H5BA N5B H5BB . . 118.7(15) ?
N2B C1B N3B . . 119.78(10) ?
N2B C1B N1B . . 123.14(11) ?
N3B C1B N1B . . 117.08(10) ?
N4B C2B N1B . . 117.11(11) ?
N4B C2B C3B . . 124.48(11) ?
N1B C2B C3B . . 118.40(10) ?
C2B C3B C4B . . 118.61(11) ?
C2B C3B H3B . . 120.7 ?
C4B C3B H3B . . 120.7 ?
N5B C4B N2B . . 116.45(10) ?
N5B C4B C3B . . 121.58(11) ?
N2B C4B C3B . . 121.98(10) ?

loop_
_geom_bond_atom_site_label_1
_geom_bond_atom_site_label_2
_geom_bond_site_symmetry_2
_geom_bond_distance
_geom_bond_publ_flag
O1W H1H . 0.863(18) ?
O1W H1I . 0.888(18) ?
O1A C7A . 1.3193(15) ?
O1A H1G . 0.844(19) ?
O2A C7A . 1.2214(15) ?
O3A C8A . 1.2681(15) ?
O4A C8A . 1.2546(15) ?
N1A C5A . 1.4085(15) ?
N1A H1EE . 0.899(17) ?
N1A H1EF . 0.890(17) ?
C1A C2A . 1.3914(17) ?
C1A C6A . 1.3925(17) ?
C1A C7A . 1.4921(17) ?
C2A C3A . 1.3909(17) ?
C2A H2A . 0.9500 ?
C3A C4A . 1.3971(17) ?
C3A C8A . 1.5156(16) ?
C4A C5A . 1.3951(16) ?
C4A H4A . 0.9500 ?
C5A C6A . 1.3963(17) ?
C6A H6A . 0.9500 ?
N1B C1B . 1.3571(15) ?
N1B C2B . 1.3696(16) ?
N1B H1B . 0.893(16) ?
N2B C1B . 1.3266(15) ?
N2B C4B . 1.3674(15) ?
N3B C1B . 1.3357(16) ?
N3B H1C . 0.903(18) ?
N3B H1D . 0.888(18) ?
N4B C2B . 1.3404(16) ?
N4B H1 . 0.882(18) ?
N4B H1A . 0.870(18) ?
N5B C4B . 1.3293(16) ?
N5B H5BA . 0.883(17) ?
N5B H5BB . 0.853(18) ?
C2B C3B . 1.3735(17) ?
C3B C4B . 1.3977(17) ?
C3B H3B . 0.9500 ?

loop_
_geom_hbond_atom_site_label_D
_geom_hbond_atom_site_label_H
_geom_hbond_atom_site_label_A
_geom_hbond_site_symmetry_A
_geom_hbond_distance_DH
_geom_hbond_distance_HA
_geom_hbond_distance_DA
_geom_hbond_angle_DHA
_geom_hbond_publ_flag
O1W H1H O3A . 0.863(18) 1.886(18) 2.7222(12) 162.6(15) yes
O1W H1I N1A 4_665 0.888(18) 1.937(18) 2.8155(13) 169.8(15) yes
O1A H1G N2B . 0.844(19) 1.855(19) 2.6904(13) 170.4(17) yes
N1A H1EE O2A 4_566 0.899(17) 2.381(17) 3.1391(14) 142.1(12) yes
N1A H1EF O4A 2_556 0.890(17) 2.272(18) 3.1548(13) 171.4(14) yes
N1B H1B O3A 1_565 0.893(16) 1.799(16) 2.6901(13) 175.3(14) yes
N3B H1C O4A 1_565 0.903(18) 2.011(18) 2.9052(13) 170.7(14) yes
N3B H1D O1W 2_656 0.888(18) 2.163(17) 2.9650(14) 150.0(14) yes
N4B H1 O1W 1_565 0.882(18) 2.111(18) 2.9745(14) 166.1(14) yes
N4B H1A O1W 3_766 0.870(18) 2.068(18) 2.9029(14) 160.6(14) yes
N5B H5BA O4A 4_665 0.883(17) 2.098(17) 2.9462(14) 160.8(14) yes
N5B H5BB O2A . 0.853(18) 2.052(18) 2.9018(14) 173.8(15) yes

loop_
_geom_torsion_atom_site_label_1
_geom_torsion_atom_site_label_2
_geom_torsion_atom_site_label_3
_geom_torsion_atom_site_label_4
_geom_torsion_site_symmetry_1
_geom_torsion_site_symmetry_2
_geom_torsion_site_symmetry_3
_geom_torsion_site_symmetry_4
_geom_torsion
_geom_torsion_publ_flag
C6A C1A C2A C3A . . . . -0.12(17) ?
C7A C1A C2A C3A . . . . 178.29(10) ?
C1A C2A C3A C4A . . . . 1.50(16) ?
C1A C2A C3A C8A . . . . -177.79(10) ?
C2A C3A C4A C5A . . . . -1.47(16) ?
C8A C3A C4A C5A . . . . 177.81(9) ?
C3A C4A C5A C6A . . . . 0.04(16) ?
C3A C4A C5A N1A . . . . -176.55(10) ?
C2A C1A C6A C5A . . . . -1.32(16) ?
C7A C1A C6A C5A . . . . -179.68(10) ?
C4A C5A C6A C1A . . . . 1.35(16) ?
N1A C5A C6A C1A . . . . 178.02(10) ?
C2A C1A C7A O2A . . . . 6.24(17) ?
C6A C1A C7A O2A . . . . -175.37(11) ?
C2A C1A C7A O1A . . . . -172.89(10) ?
C6A C1A C7A O1A . . . . 5.51(15) ?
C2A C3A C8A O4A . . . . -176.81(10) ?
C4A C3A C8A O4A . . . . 3.91(16) ?
C2A C3A C8A O3A . . . . 3.76(15) ?
C4A C3A C8A O3A . . . . -175.52(10) ?
C4B N2B C1B N3B . . . . -179.22(10) ?
C4B N2B C1B N1B . . . . 1.93(16) ?
C2B N1B C1B N2B . . . . -3.66(17) ?
C2B N1B C1B N3B . . . . 177.46(10) ?
C1B N1B C2B N4B . . . . -179.35(10) ?
C1B N1B C2B C3B . . . . 1.79(16) ?
N4B C2B C3B C4B . . . . -177.30(10) ?
N1B C2B C3B C4B . . . . 1.47(16) ?
C1B N2B C4B N5B . . . . -178.69(10) ?
C1B N2B C4B C3B . . . . 1.52(16) ?
C2B C3B C4B N5B . . . . 177.02(10) ?
C2B C3B C4B N2B . . . . -3.21(17) ?

_cod_database_fobs_code 2312956
